data_7247435
loop_
_publ_author_name
'Zhang, Guoqi'
'Zeng, Haisu'
'Zadori, Nora'
'Marino, Camila'
'Zheng, Shengping'
'Neary, Michelle C.'

_publ_section_title
;
 Homoleptic octahedral CoII complexes as precatalysts for regioselective
 hydroboration of alkenes with high turnover frequencies
;
_journal_issue 40
_journal_name_full 'RSC Advances'
_journal_page_first 28089
_journal_page_last 28096
_journal_paper_doi 10.1039/D3RA06113B
_journal_volume 13
_journal_year 2023
_chemical_absolute_configuration ad
_chemical_formula_moiety 'C40 H28 Co N8, 2(B F4), C2 H3 N'
_chemical_formula_sum 'C42 H31 B2 Co F8 N9'
_chemical_formula_weight 894.31
_space_group_crystal_system monoclinic
_space_group_IT_number 7
_space_group_name_Hall 'P -2yc'
_space_group_name_H-M_alt 'P 1 c 1'
_atom_sites_solution_hydrogens geom
_atom_sites_solution_primary dual
_atom_sites_solution_secondary difmap
_audit_creation_method SHELXL-2018/3
_audit_update_record
;
2023-07-25 deposited with the CCDC.	2023-09-15 downloaded from the CCDC.
;
_cell_angle_alpha 90
_cell_angle_beta 90.761(2)
_cell_angle_gamma 90
_cell_formula_units_Z 2
_cell_length_a 8.7498(3)
_cell_length_b 25.9051(8)
_cell_length_c 8.5927(3)
_cell_measurement_reflns_used 9886
_cell_measurement_temperature 130(2)
_cell_measurement_theta_max 74.39
_cell_measurement_theta_min 3.41
_cell_volume 1947.49(11)
_computing_cell_refinement 'Bruker SAINT'
_computing_data_collection 'Bruker APEX4'
_computing_data_reduction 'Bruker SAINT'
_computing_molecular_graphics 'Bruker SHELXTL'
_computing_publication_material 'Bruker SHELXTL'
_computing_structure_refinement 'SHELXL-2018/3 (Sheldrick, 2018)'
_computing_structure_solution 'SHELXT 2018/2 (Sheldrick, 2018)'
_diffrn_ambient_temperature 130(2)
_diffrn_measured_fraction_theta_full 0.999
_diffrn_measured_fraction_theta_max 0.996
_diffrn_measurement_device_type 'Bruker D8 with PHOTON III detector'
_diffrn_measurement_method '\f and \w shutterless scans'
_diffrn_radiation_type CuK\a
_diffrn_radiation_wavelength 1.54178
_diffrn_reflns_av_R_equivalents 0.1115
_diffrn_reflns_av_unetI/netI 0.0738
_diffrn_reflns_Laue_measured_fraction_full 0.999
_diffrn_reflns_Laue_measured_fraction_max 0.996
_diffrn_reflns_limit_h_max 10
_diffrn_reflns_limit_h_min -10
_diffrn_reflns_limit_k_max 32
_diffrn_reflns_limit_k_min -32
_diffrn_reflns_limit_l_max 10
_diffrn_reflns_limit_l_min -10
_diffrn_reflns_number 48092
_diffrn_reflns_point_group_measured_fraction_full 0.963
_diffrn_reflns_point_group_measured_fraction_max 0.954
_diffrn_reflns_theta_full 67.679
_diffrn_reflns_theta_max 74.507
_diffrn_reflns_theta_min 1.705
_exptl_absorpt_coefficient_mu 4.192
_exptl_absorpt_correction_T_max 0.7538
_exptl_absorpt_correction_T_min 0.4816
_exptl_absorpt_correction_type multi-scan
_exptl_absorpt_process_details sadabs
_exptl_crystal_colour orange
_exptl_crystal_density_diffrn 1.525
_exptl_crystal_description plate
_exptl_crystal_F_000 910
_exptl_crystal_size_max 0.080
_exptl_crystal_size_mid 0.050
_exptl_crystal_size_min 0.010
_refine_diff_density_max 0.458
_refine_diff_density_min -0.733
_refine_diff_density_rms 0.067
_refine_ls_abs_structure_details
; 
 Refined as an inversion twin. 
;
_refine_ls_abs_structure_Flack 0.083(5)
_refine_ls_extinction_method none
_refine_ls_goodness_of_fit_ref 1.073
_refine_ls_hydrogen_treatment constr
_refine_ls_matrix_type full
_refine_ls_number_parameters 601
_refine_ls_number_reflns 7602
_refine_ls_number_restraints 30
_refine_ls_restrained_S_all 1.071
_refine_ls_R_factor_all 0.0613
_refine_ls_R_factor_gt 0.0553
_refine_ls_shift/su_max 0.000
_refine_ls_shift/su_mean 0.000
_refine_ls_structure_factor_coef Fsqd
_refine_ls_weighting_details 'w=1/[\s^2^(Fo^2^)+(0.0854P)^2^+0.2937P] where P=(Fo^2^+2Fc^2^)/3'
_refine_ls_weighting_scheme calc
_refine_ls_wR_factor_gt 0.1335
_refine_ls_wR_factor_ref 0.1373
_reflns_Friedel_coverage 0.907
_reflns_Friedel_fraction_full 0.927
_reflns_Friedel_fraction_max 0.911
_reflns_number_gt 6938
_reflns_number_total 7602
_reflns_threshold_expression 'I > 2\s(I)'
_cod_data_source_file d3ra06113b2.cif
_cod_data_source_block gz1602_pl
_cod_original_sg_symbol_H-M 'P c'
_cod_database_code 7247435
_shelx_shelxl_version_number 2018/3
_shelx_space_group_comment
; 
The symmetry employed for this shelxl refinement is uniquely defined 
by the following loop, which should always be used as a source of 
symmetry information in preference to the above space-group names. 
They are only intended as comments. 
;
_shelx_estimated_absorpt_t_min 0.730
_shelx_estimated_absorpt_t_max 0.959

loop_
_space_group_symop_operation_xyz
'x, y, z'
'x, -y, z+1/2'

loop_
_atom_site_label
_atom_site_type_symbol
_atom_site_fract_x
_atom_site_fract_y
_atom_site_fract_z
_atom_site_U_iso_or_equiv
_atom_site_adp_type
_atom_site_occupancy
_atom_site_site_symmetry_order
_atom_site_calc_flag
_atom_site_refinement_flags_posn
_atom_site_refinement_flags_adp
_atom_site_refinement_flags_occupancy
_atom_site_disorder_assembly
_atom_site_disorder_group
Co1 Co -0.44409(9) 0.77275(2) 0.00877(9) 0.00939(19) Uani 1 1 d . . . . .
N1 N -0.5287(4) 0.74987(16) 0.2327(5) 0.0123(8) Uani 1 1 d . . . . .
N2 N -0.3988(4) 0.69934(14) 0.0089(5) 0.0108(8) Uani 1 1 d . . . . .
N3 N -0.3469(5) 0.76185(16) -0.2215(5) 0.0127(8) Uani 1 1 d . . . . .
N4 N -0.2680(6) 0.43017(17) 0.0164(6) 0.0296(11) Uani 1 1 d . . . . .
N5 N -0.6562(5) 0.76871(15) -0.0767(5) 0.0134(8) Uani 1 1 d . . . . .
N6 N -0.4898(4) 0.84346(15) 0.0062(5) 0.0120(8) Uani 1 1 d . . . . .
N7 N -0.2482(4) 0.80005(15) 0.0946(4) 0.0121(8) Uani 1 1 d . . . . .
N8 N -0.6587(7) 1.10894(18) -0.0191(7) 0.0325(12) Uani 1 1 d . . . . .
C11 C -0.6002(6) 0.77851(19) 0.3389(6) 0.0161(10) Uani 1 1 d . . . . .
H11A H -0.608416 0.814678 0.322564 0.019 Uiso 1 1 calc R U . . .
C12 C -0.6624(6) 0.7574(2) 0.4716(6) 0.0214(11) Uani 1 1 d . . . . .
H12A H -0.711873 0.778887 0.545158 0.026 Uiso 1 1 calc R U . . .
C13 C -0.6519(7) 0.7051(2) 0.4959(7) 0.0249(12) Uani 1 1 d . . . . .
H13A H -0.695654 0.689842 0.585458 0.030 Uiso 1 1 calc R U . . .
C14 C -0.5764(7) 0.6747(2) 0.3878(6) 0.0210(10) Uani 1 1 d . . . . .
H14A H -0.566247 0.638492 0.402790 0.025 Uiso 1 1 calc R U . . .
C15 C -0.5164(5) 0.69854(18) 0.2575(6) 0.0128(9) Uani 1 1 d . . . . .
C21 C -0.4378(5) 0.67013(18) 0.1323(5) 0.0116(9) Uani 1 1 d . . . . .
C22 C -0.4095(5) 0.61731(18) 0.1351(6) 0.0157(9) Uani 1 1 d . . . . .
H22A H -0.439020 0.597245 0.222232 0.019 Uiso 1 1 calc R U . . .
C23 C -0.3379(5) 0.59397(19) 0.0097(6) 0.0150(9) Uani 1 1 d . . . . .
C24 C -0.2950(5) 0.62474(18) -0.1166(6) 0.0140(9) Uani 1 1 d . . . . .
H24A H -0.243015 0.610148 -0.202478 0.017 Uiso 1 1 calc R U . . .
C25 C -0.3302(5) 0.67733(18) -0.1135(5) 0.0125(9) Uani 1 1 d . . . . .
C31 C -0.3269(5) 0.7966(2) -0.3339(6) 0.0145(9) Uani 1 1 d . . . . .
H31A H -0.358777 0.831210 -0.317356 0.017 Uiso 1 1 calc R U . . .
C32 C -0.2605(6) 0.7835(2) -0.4750(6) 0.0186(10) Uani 1 1 d . . . . .
H32A H -0.245958 0.808952 -0.553007 0.022 Uiso 1 1 calc R U . . .
C33 C -0.2164(6) 0.7332(2) -0.4997(6) 0.0187(10) Uani 1 1 d . . . . .
H33A H -0.172005 0.723392 -0.595614 0.022 Uiso 1 1 calc R U . . .
C34 C -0.2373(6) 0.69692(19) -0.3832(6) 0.0157(9) Uani 1 1 d . . . . .
H34A H -0.207670 0.662003 -0.398037 0.019 Uiso 1 1 calc R U . . .
C35 C -0.3018(5) 0.71250(18) -0.2452(5) 0.0109(8) Uani 1 1 d . . . . .
C41 C -0.1619(8) 0.4623(2) -0.0393(8) 0.0323(14) Uani 1 1 d . . . . .
H41A H -0.069243 0.447761 -0.075449 0.039 Uiso 1 1 calc R U . . .
C42 C -0.1791(6) 0.5156(2) -0.0476(7) 0.0238(11) Uani 1 1 d . . . . .
H42A H -0.101417 0.536598 -0.090776 0.029 Uiso 1 1 calc R U . . .
C43 C -0.3130(6) 0.53742(19) 0.0091(6) 0.0170(10) Uani 1 1 d . . . . .
C44 C -0.4227(6) 0.5044(2) 0.0680(7) 0.0214(11) Uani 1 1 d . . . . .
H44A H -0.514788 0.517853 0.109035 0.026 Uiso 1 1 calc R U . . .
C45 C -0.3970(7) 0.4516(2) 0.0667(7) 0.0256(12) Uani 1 1 d . . . . .
H45A H -0.475256 0.429492 0.103511 0.031 Uiso 1 1 calc R U . . .
C51 C -0.7364(6) 0.72600(18) -0.1107(6) 0.0154(10) Uani 1 1 d . . . . .
H51A H -0.691697 0.693234 -0.090178 0.018 Uiso 1 1 calc R U . . .
C52 C -0.8817(6) 0.7281(2) -0.1746(6) 0.0195(11) Uani 1 1 d . . . . .
H52A H -0.936609 0.697246 -0.196157 0.023 Uiso 1 1 calc R U . . .
C53 C -0.9466(6) 0.7758(2) -0.2069(7) 0.0204(11) Uani 1 1 d . . . . .
H53A H -1.045168 0.777919 -0.254229 0.025 Uiso 1 1 calc R U . . .
C54 C -0.8659(6) 0.8204(2) -0.1694(6) 0.0165(10) Uani 1 1 d . . . . .
H54A H -0.908893 0.853507 -0.188649 0.020 Uiso 1 1 calc R U . . .
C55 C -0.7225(5) 0.81558(18) -0.1037(5) 0.0129(9) Uani 1 1 d . . . . .
C61 C -0.6256(5) 0.85936(19) -0.0518(6) 0.0138(9) Uani 1 1 d . . . . .
C62 C -0.6643(6) 0.91075(19) -0.0556(6) 0.0169(9) Uani 1 1 d . . . . .
H62A H -0.760661 0.921445 -0.096487 0.020 Uiso 1 1 calc R U . . .
C63 C -0.5590(6) 0.94722(19) 0.0020(6) 0.0170(10) Uani 1 1 d . . . . .
C64 C -0.4188(6) 0.92976(19) 0.0624(6) 0.0163(10) Uani 1 1 d . . . . .
H64A H -0.346604 0.953618 0.103820 0.020 Uiso 1 1 calc R U . . .
C65 C -0.3865(5) 0.87780(18) 0.0612(5) 0.0123(9) Uani 1 1 d . . . . .
C71 C -0.1229(6) 0.77273(19) 0.1346(6) 0.0154(10) Uani 1 1 d . . . . .
H71A H -0.122639 0.736454 0.118468 0.019 Uiso 1 1 calc R U . . .
C72 C 0.0052(6) 0.7959(2) 0.1985(6) 0.0188(10) Uani 1 1 d . . . . .
H72A H 0.091455 0.775596 0.227150 0.023 Uiso 1 1 calc R U . . .
C73 C 0.0078(6) 0.8484(2) 0.2206(6) 0.0203(11) Uani 1 1 d . . . . .
H73A H 0.095024 0.864467 0.266261 0.024 Uiso 1 1 calc R U . . .
C74 C -0.1185(6) 0.8778(2) 0.1756(6) 0.0196(10) Uani 1 1 d . . . . .
H74A H -0.118353 0.914246 0.187508 0.023 Uiso 1 1 calc R U . . .
C75 C -0.2451(6) 0.85225(19) 0.1127(6) 0.0141(9) Uani 1 1 d . . . . .
C81 C -0.7675(8) 1.0739(2) 0.0081(8) 0.0321(14) Uani 1 1 d . . . . .
H81A H -0.868818 1.085975 0.023147 0.038 Uiso 1 1 calc R U . . .
C82 C -0.7420(7) 1.0212(2) 0.0158(8) 0.0283(12) Uani 1 1 d . . . . .
H82A H -0.823804 0.998023 0.034413 0.034 Uiso 1 1 calc R U . . .
C83 C -0.5940(6) 1.0030(2) -0.0043(6) 0.0194(10) Uani 1 1 d . . . . .
C84 C -0.4791(6) 1.0387(2) -0.0314(6) 0.0210(11) Uani 1 1 d . . . . .
H84A H -0.376571 1.027740 -0.044976 0.025 Uiso 1 1 calc R U . . .
C85 C -0.5164(7) 1.0907(2) -0.0385(7) 0.0258(12) Uani 1 1 d . . . . .
H85A H -0.437023 1.114744 -0.058108 0.031 Uiso 1 1 calc R U . . .
N9 N -0.0062(11) 0.6580(3) 0.2024(11) 0.075(3) Uani 1 1 d . . . . .
C91 C 0.0730(9) 0.6227(3) 0.1858(9) 0.0423(16) Uani 1 1 d . . . . .
C92 C 0.1681(8) 0.5779(3) 0.1691(9) 0.0422(16) Uani 1 1 d . . . . .
H92A H 0.208551 0.567576 0.271406 0.063 Uiso 1 1 calc R U . . .
H92B H 0.253054 0.585909 0.100024 0.063 Uiso 1 1 calc R U . . .
H92C H 0.107508 0.549544 0.124620 0.063 Uiso 1 1 calc R U . . .
B1 B 0.2015(10) 0.4160(3) 0.2235(10) 0.0374(17) Uani 1 1 d . . . . .
F11 F 0.2187(7) 0.4148(3) 0.0646(6) 0.0767(17) Uani 1 1 d . . . . .
F12 F 0.2075(9) 0.46581(18) 0.2731(8) 0.087(2) Uani 1 1 d . . . . .
F13 F 0.0636(6) 0.3951(2) 0.2656(9) 0.078(2) Uani 1 1 d . . . . .
F14 F 0.3183(5) 0.38758(15) 0.2911(6) 0.0520(11) Uani 1 1 d . . . . .
B2 B 0.8555(15) 0.0602(5) 0.2079(16) 0.0252(15) Uani 0.663(19) 1 d D U P A 1
F21 F 0.7152(9) 0.0659(6) 0.2711(10) 0.080(5) Uani 0.663(19) 1 d D . P A 1
F22 F 0.8743(13) 0.0116(3) 0.1486(13) 0.060(3) Uani 0.663(19) 1 d D . P A 1
F23 F 0.8640(16) 0.0951(5) 0.0876(18) 0.065(4) Uani 0.663(19) 1 d D . P A 1
F24 F 0.9700(16) 0.0701(5) 0.3153(16) 0.054(3) Uani 0.663(19) 1 d D . P A 1
B2A B 0.868(3) 0.0614(9) 0.212(3) 0.0252(15) Uani 0.337(19) 1 d D U P A 2
F21A F 0.797(3) 0.1010(8) 0.285(2) 0.074(8) Uani 0.337(19) 1 d D . P A 2
F22A F 0.786(3) 0.0173(7) 0.237(3) 0.072(9) Uani 0.337(19) 1 d D . P A 2
F23A F 0.875(3) 0.0747(12) 0.0578(18) 0.055(7) Uani 0.337(19) 1 d D . P A 2
F24A F 1.010(2) 0.0566(11) 0.279(3) 0.046(5) Uani 0.337(19) 1 d D . P A 2

loop_
_atom_site_aniso_label
_atom_site_aniso_U_11
_atom_site_aniso_U_22
_atom_site_aniso_U_33
_atom_site_aniso_U_23
_atom_site_aniso_U_13
_atom_site_aniso_U_12
Co1 0.0098(3) 0.0100(3) 0.0084(3) 0.0001(3) -0.0016(2) 0.0003(3)
N1 0.0131(19) 0.013(2) 0.0107(19) -0.0007(15) -0.0011(15) -0.0006(15)
N2 0.0159(19) 0.0072(16) 0.0093(18) -0.0007(14) 0.0019(16) 0.0012(14)
N3 0.0102(18) 0.0155(19) 0.012(2) 0.0000(16) -0.0036(15) 0.0003(15)
N4 0.043(3) 0.014(2) 0.032(3) 0.0015(19) 0.008(2) 0.003(2)
N5 0.015(2) 0.0152(19) 0.010(2) 0.0004(14) 0.0001(15) 0.0012(15)
N6 0.0113(18) 0.0144(19) 0.0101(18) -0.0014(15) -0.0010(15) 0.0011(14)
N7 0.0120(18) 0.0152(18) 0.0091(19) 0.0011(15) 0.0012(14) -0.0039(15)
N8 0.040(3) 0.014(2) 0.043(3) 0.003(2) 0.010(2) 0.006(2)
C11 0.014(2) 0.019(2) 0.016(3) -0.0032(19) 0.0001(19) -0.0011(18)
C12 0.022(3) 0.028(3) 0.015(3) -0.009(2) 0.003(2) 0.002(2)
C13 0.032(3) 0.026(3) 0.017(3) -0.001(2) 0.010(2) -0.004(2)
C14 0.030(3) 0.016(2) 0.017(3) 0.000(2) 0.005(2) 0.001(2)
C15 0.014(2) 0.015(2) 0.009(2) 0.0002(17) 0.0019(17) -0.0008(18)
C21 0.013(2) 0.016(2) 0.006(2) 0.0002(17) 0.0003(16) 0.0007(17)
C22 0.019(2) 0.015(2) 0.013(2) 0.0014(18) 0.0014(18) 0.0010(18)
C23 0.015(2) 0.018(2) 0.012(2) 0.0005(18) 0.0025(18) 0.0035(18)
C24 0.014(2) 0.016(2) 0.012(2) -0.0006(17) 0.0012(17) 0.0031(18)
C25 0.012(2) 0.017(2) 0.008(2) -0.0027(17) -0.0021(16) -0.0012(17)
C31 0.012(2) 0.018(2) 0.013(2) 0.0018(18) -0.0002(17) 0.0013(18)
C32 0.018(2) 0.024(2) 0.014(2) 0.006(2) -0.0010(19) -0.001(2)
C33 0.022(3) 0.024(3) 0.010(2) -0.0014(19) 0.0009(19) -0.001(2)
C34 0.022(2) 0.015(2) 0.010(2) -0.0005(18) 0.0028(18) -0.0021(19)
C35 0.010(2) 0.014(2) 0.009(2) -0.0006(17) -0.0015(16) 0.0001(17)
C41 0.040(3) 0.022(3) 0.035(3) 0.002(2) 0.014(3) 0.009(2)
C42 0.026(3) 0.019(2) 0.026(3) 0.001(2) 0.010(2) 0.004(2)
C43 0.024(3) 0.016(2) 0.011(2) 0.0008(18) 0.0012(19) 0.002(2)
C44 0.025(3) 0.017(2) 0.022(3) 0.004(2) 0.005(2) 0.002(2)
C45 0.034(3) 0.018(2) 0.024(3) 0.006(2) 0.003(2) -0.006(2)
C51 0.018(2) 0.014(2) 0.014(2) -0.0022(17) 0.0034(19) -0.0036(18)
C52 0.018(2) 0.024(3) 0.016(3) -0.0074(19) 0.003(2) -0.003(2)
C53 0.010(2) 0.031(3) 0.020(3) -0.004(2) 0.0004(19) 0.0001(19)
C54 0.015(2) 0.022(3) 0.012(2) 0.0006(19) 0.0017(18) 0.001(2)
C55 0.015(2) 0.014(2) 0.009(2) -0.0004(17) 0.0027(17) 0.0024(17)
C61 0.012(2) 0.018(2) 0.011(2) 0.0027(18) -0.0003(17) 0.0010(18)
C62 0.014(2) 0.019(2) 0.018(2) 0.0018(19) -0.0016(18) -0.0004(19)
C63 0.021(2) 0.014(2) 0.016(3) 0.0010(18) 0.000(2) -0.0008(19)
C64 0.016(2) 0.016(2) 0.017(2) -0.0009(18) 0.0002(18) -0.0009(18)
C65 0.013(2) 0.015(2) 0.009(2) -0.0016(17) -0.0025(17) -0.0034(18)
C71 0.013(2) 0.024(3) 0.010(2) 0.0019(18) 0.0003(18) 0.0067(18)
C72 0.015(2) 0.027(3) 0.014(2) 0.003(2) -0.0008(18) 0.003(2)
C73 0.012(2) 0.030(3) 0.018(3) -0.001(2) -0.0058(19) -0.004(2)
C74 0.020(2) 0.021(2) 0.018(3) -0.002(2) -0.003(2) -0.004(2)
C75 0.013(2) 0.018(2) 0.012(2) 0.0020(18) -0.0016(17) -0.0029(18)
C81 0.034(3) 0.018(3) 0.045(4) 0.009(3) 0.012(3) 0.008(2)
C82 0.023(3) 0.022(3) 0.040(3) 0.007(2) 0.008(2) 0.003(2)
C83 0.024(3) 0.016(2) 0.018(3) 0.0027(19) 0.001(2) 0.004(2)
C84 0.024(3) 0.018(2) 0.021(3) 0.002(2) 0.000(2) -0.004(2)
C85 0.031(3) 0.019(2) 0.027(3) 0.001(2) -0.001(2) -0.004(2)
N9 0.097(7) 0.044(4) 0.084(7) 0.012(4) 0.006(5) 0.038(4)
C91 0.049(4) 0.033(4) 0.045(4) 0.013(3) 0.001(3) 0.002(3)
C92 0.040(4) 0.041(4) 0.045(4) 0.001(3) 0.000(3) 0.013(3)
B1 0.048(4) 0.023(3) 0.041(4) 0.007(3) 0.015(3) 0.007(3)
F11 0.073(3) 0.119(5) 0.039(3) 0.000(3) 0.011(2) 0.035(3)
F12 0.144(6) 0.025(2) 0.093(5) -0.007(2) 0.003(4) 0.016(3)
F13 0.049(3) 0.059(3) 0.127(6) 0.032(3) 0.039(3) 0.014(2)
F14 0.053(3) 0.035(2) 0.069(3) 0.019(2) 0.004(2) 0.0030(19)
B2 0.018(3) 0.032(3) 0.026(3) -0.005(3) 0.005(3) -0.002(3)
F21 0.030(4) 0.168(14) 0.042(5) -0.014(5) 0.021(3) -0.012(5)
F22 0.080(6) 0.031(4) 0.068(6) -0.017(4) -0.024(5) -0.004(4)
F23 0.040(5) 0.054(6) 0.102(11) 0.040(6) 0.020(6) 0.013(4)
F24 0.052(7) 0.048(6) 0.063(7) -0.009(4) -0.022(6) -0.021(5)
B2A 0.018(3) 0.032(3) 0.026(3) -0.005(3) 0.005(3) -0.002(3)
F21A 0.079(16) 0.082(13) 0.061(11) -0.001(9) 0.023(9) 0.050(12)
F22A 0.076(15) 0.064(11) 0.073(14) 0.026(11) -0.044(13) -0.052(12)
F23A 0.035(9) 0.12(2) 0.009(6) 0.015(9) -0.005(5) -0.006(12)
F24A 0.025(8) 0.056(13) 0.056(13) 0.002(9) -0.013(7) 0.000(7)

loop_
_atom_type_symbol
_atom_type_description
_atom_type_scat_dispersion_real
_atom_type_scat_dispersion_imag
_atom_type_scat_source
C C 0.0181 0.0091 'International Tables Vol C Tables 4.2.6.8 and 6.1.1.4'
H H 0.0000 0.0000 'International Tables Vol C Tables 4.2.6.8 and 6.1.1.4'
B B 0.0090 0.0039 'International Tables Vol C Tables 4.2.6.8 and 6.1.1.4'
N N 0.0311 0.0180 'International Tables Vol C Tables 4.2.6.8 and 6.1.1.4'
F F 0.0727 0.0534 'International Tables Vol C Tables 4.2.6.8 and 6.1.1.4'
Co Co -2.3653 3.6143 'International Tables Vol C Tables 4.2.6.8 and 6.1.1.4'

loop_
_geom_angle_atom_site_label_1
_geom_angle_atom_site_label_2
_geom_angle_atom_site_label_3
_geom_angle
_geom_angle_site_symmetry_1
_geom_angle_site_symmetry_3
_geom_angle_publ_flag
N6 Co1 N2 179.16(18) . . ?
N6 Co1 N7 80.78(17) . . ?
N2 Co1 N7 99.96(17) . . ?
N6 Co1 N5 81.33(16) . . ?
N2 Co1 N5 97.94(17) . . ?
N7 Co1 N5 162.10(16) . . ?
N6 Co1 N1 101.75(17) . . ?
N2 Co1 N1 78.62(16) . . ?
N7 Co1 N1 94.10(15) . . ?
N5 Co1 N1 89.15(16) . . ?
N6 Co1 N3 101.61(17) . . ?
N2 Co1 N3 77.99(16) . . ?
N7 Co1 N3 92.18(16) . . ?
N5 Co1 N3 91.79(16) . . ?
N1 Co1 N3 156.49(15) . . ?
C11 N1 C15 118.4(4) . . ?
C11 N1 Co1 128.8(3) . . ?
C15 N1 Co1 112.6(3) . . ?
C25 N2 C21 119.8(4) . . ?
C25 N2 Co1 120.5(3) . . ?
C21 N2 Co1 119.7(3) . . ?
C31 N3 C35 119.1(4) . . ?
C31 N3 Co1 128.7(3) . . ?
C35 N3 Co1 112.1(3) . . ?
C45 N4 C41 116.8(5) . . ?
C51 N5 C55 118.5(4) . . ?
C51 N5 Co1 127.4(3) . . ?
C55 N5 Co1 114.1(3) . . ?
C61 N6 C65 120.7(4) . . ?
C61 N6 Co1 119.4(3) . . ?
C65 N6 Co1 119.9(3) . . ?
C71 N7 C75 118.6(4) . . ?
C71 N7 Co1 127.1(3) . . ?
C75 N7 Co1 114.3(3) . . ?
C81 N8 C85 116.5(5) . . ?
N1 C11 C12 122.5(5) . . ?
N1 C11 H11A 118.8 . . ?
C12 C11 H11A 118.8 . . ?
C13 C12 C11 119.2(5) . . ?
C13 C12 H12A 120.4 . . ?
C11 C12 H12A 120.4 . . ?
C12 C13 C14 119.2(5) . . ?
C12 C13 H13A 120.4 . . ?
C14 C13 H13A 120.4 . . ?
C15 C14 C13 118.3(5) . . ?
C15 C14 H14A 120.8 . . ?
C13 C14 H14A 120.8 . . ?
N1 C15 C14 122.4(4) . . ?
N1 C15 C21 114.3(4) . . ?
C14 C15 C21 123.3(4) . . ?
N2 C21 C22 121.2(4) . . ?
N2 C21 C15 114.6(4) . . ?
C22 C21 C15 124.1(4) . . ?
C21 C22 C23 119.7(4) . . ?
C21 C22 H22A 120.1 . . ?
C23 C22 H22A 120.1 . . ?
C22 C23 C24 118.7(4) . . ?
C22 C23 C43 120.0(4) . . ?
C24 C23 C43 121.2(4) . . ?
C25 C24 C23 118.6(4) . . ?
C25 C24 H24A 120.7 . . ?
C23 C24 H24A 120.7 . . ?
N2 C25 C24 121.9(4) . . ?
N2 C25 C35 114.8(4) . . ?
C24 C25 C35 123.2(4) . . ?
N3 C31 C32 121.8(5) . . ?
N3 C31 H31A 119.1 . . ?
C32 C31 H31A 119.1 . . ?
C33 C32 C31 119.1(5) . . ?
C33 C32 H32A 120.5 . . ?
C31 C32 H32A 120.5 . . ?
C32 C33 C34 119.3(5) . . ?
C32 C33 H33A 120.3 . . ?
C34 C33 H33A 120.3 . . ?
C35 C34 C33 118.8(5) . . ?
C35 C34 H34A 120.6 . . ?
C33 C34 H34A 120.6 . . ?
N3 C35 C34 121.9(4) . . ?
N3 C35 C25 114.5(4) . . ?
C34 C35 C25 123.6(4) . . ?
N4 C41 C42 124.1(5) . . ?
N4 C41 H41A 118.0 . . ?
C42 C41 H41A 118.0 . . ?
C41 C42 C43 118.4(5) . . ?
C41 C42 H42A 120.8 . . ?
C43 C42 H42A 120.8 . . ?
C44 C43 C42 117.8(5) . . ?
C44 C43 C23 120.4(5) . . ?
C42 C43 C23 121.8(5) . . ?
C45 C44 C43 119.5(5) . . ?
C45 C44 H44A 120.3 . . ?
C43 C44 H44A 120.3 . . ?
N4 C45 C44 123.4(5) . . ?
N4 C45 H45A 118.3 . . ?
C44 C45 H45A 118.3 . . ?
N5 C51 C52 122.1(5) . . ?
N5 C51 H51A 119.0 . . ?
C52 C51 H51A 119.0 . . ?
C51 C52 C53 119.3(5) . . ?
C51 C52 H52A 120.4 . . ?
C53 C52 H52A 120.4 . . ?
C52 C53 C54 119.2(5) . . ?
C52 C53 H53A 120.4 . . ?
C54 C53 H53A 120.4 . . ?
C55 C54 C53 118.5(5) . . ?
C55 C54 H54A 120.7 . . ?
C53 C54 H54A 120.7 . . ?
N5 C55 C54 122.3(5) . . ?
N5 C55 C61 112.9(4) . . ?
C54 C55 C61 124.7(5) . . ?
N6 C61 C62 121.4(4) . . ?
N6 C61 C55 112.1(4) . . ?
C62 C61 C55 126.5(4) . . ?
C61 C62 C63 118.8(5) . . ?
C61 C62 H62A 120.6 . . ?
C63 C62 H62A 120.6 . . ?
C64 C63 C62 118.7(5) . . ?
C64 C63 C83 120.6(5) . . ?
C62 C63 C83 120.6(5) . . ?
C65 C64 C63 119.5(4) . . ?
C65 C64 H64A 120.3 . . ?
C63 C64 H64A 120.3 . . ?
N6 C65 C64 120.7(4) . . ?
N6 C65 C75 111.5(4) . . ?
C64 C65 C75 127.7(4) . . ?
N7 C71 C72 121.9(5) . . ?
N7 C71 H71A 119.1 . . ?
C72 C71 H71A 119.1 . . ?
C73 C72 C71 119.9(5) . . ?
C73 C72 H72A 120.0 . . ?
C71 C72 H72A 120.0 . . ?
C72 C73 C74 119.4(5) . . ?
C72 C73 H73A 120.3 . . ?
C74 C73 H73A 120.3 . . ?
C75 C74 C73 118.1(5) . . ?
C75 C74 H74A 120.9 . . ?
C73 C74 H74A 120.9 . . ?
N7 C75 C74 122.0(5) . . ?
N7 C75 C65 113.5(4) . . ?
C74 C75 C65 124.5(4) . . ?
N8 C81 C82 124.2(6) . . ?
N8 C81 H81A 117.9 . . ?
C82 C81 H81A 117.9 . . ?
C81 C82 C83 118.6(5) . . ?
C81 C82 H82A 120.7 . . ?
C83 C82 H82A 120.7 . . ?
C84 C83 C82 118.1(5) . . ?
C84 C83 C63 120.5(5) . . ?
C82 C83 C63 121.4(5) . . ?
C85 C84 C83 119.0(5) . . ?
C85 C84 H84A 120.5 . . ?
C83 C84 H84A 120.5 . . ?
N8 C85 C84 123.6(5) . . ?
N8 C85 H85A 118.2 . . ?
C84 C85 H85A 118.2 . . ?
N9 C91 C92 177.9(9) . . ?
C91 C92 H92A 109.5 . . ?
C91 C92 H92B 109.5 . . ?
H92A C92 H92B 109.5 . . ?
C91 C92 H92C 109.5 . . ?
H92A C92 H92C 109.5 . . ?
H92B C92 H92C 109.5 . . ?
F12 B1 F13 108.8(7) . . ?
F12 B1 F11 109.2(6) . . ?
F13 B1 F11 111.1(8) . . ?
F12 B1 F14 110.5(7) . . ?
F13 B1 F14 109.0(6) . . ?
F11 B1 F14 108.3(6) . . ?
F21 B2 F22 111.3(12) . . ?
F21 B2 F23 106.7(12) . . ?
F22 B2 F23 108.4(11) . . ?
F21 B2 F24 111.4(12) . . ?
F22 B2 F24 109.3(11) . . ?
F23 B2 F24 109.6(12) . . ?
F21A B2A F22A 109(2) . . ?
F21A B2A F23A 106.7(19) . . ?
F22A B2A F23A 113(2) . . ?
F21A B2A F24A 107.1(19) . . ?
F22A B2A F24A 109(2) . . ?
F23A B2A F24A 112(2) . . ?

loop_
_geom_bond_atom_site_label_1
_geom_bond_atom_site_label_2
_geom_bond_distance
_geom_bond_site_symmetry_2
_geom_bond_publ_flag
Co1 N6 1.875(4) . ?
Co1 N2 1.943(4) . ?
Co1 N7 1.987(4) . ?
Co1 N5 1.989(4) . ?
Co1 N1 2.154(4) . ?
Co1 N3 2.182(4) . ?
N1 C11 1.337(7) . ?
N1 C15 1.351(6) . ?
N2 C25 1.345(6) . ?
N2 C21 1.350(6) . ?
N3 C31 1.334(7) . ?
N3 C35 1.354(6) . ?
N4 C45 1.335(8) . ?
N4 C41 1.340(8) . ?
N5 C51 1.340(6) . ?
N5 C55 1.364(6) . ?
N6 C61 1.346(6) . ?
N6 C65 1.349(6) . ?
N7 C71 1.346(6) . ?
N7 C75 1.361(6) . ?
N8 C81 1.338(8) . ?
N8 C85 1.344(8) . ?
C11 C12 1.382(8) . ?
C11 H11A 0.9500 . ?
C12 C13 1.376(9) . ?
C12 H12A 0.9500 . ?
C13 C14 1.391(8) . ?
C13 H13A 0.9500 . ?
C14 C15 1.388(7) . ?
C14 H14A 0.9500 . ?
C15 C21 1.481(7) . ?
C21 C22 1.390(6) . ?
C22 C23 1.392(7) . ?
C22 H22A 0.9500 . ?
C23 C24 1.402(7) . ?
C23 C43 1.481(7) . ?
C24 C25 1.397(6) . ?
C24 H24A 0.9500 . ?
C25 C35 1.476(6) . ?
C31 C32 1.393(8) . ?
C31 H31A 0.9500 . ?
C32 C33 1.378(7) . ?
C32 H32A 0.9500 . ?
C33 C34 1.387(7) . ?
C33 H33A 0.9500 . ?
C34 C35 1.380(7) . ?
C34 H34A 0.9500 . ?
C41 C42 1.390(8) . ?
C41 H41A 0.9500 . ?
C42 C43 1.395(7) . ?
C42 H42A 0.9500 . ?
C43 C44 1.387(7) . ?
C44 C45 1.386(7) . ?
C44 H44A 0.9500 . ?
C45 H45A 0.9500 . ?
C51 C52 1.379(8) . ?
C51 H51A 0.9500 . ?
C52 C53 1.386(8) . ?
C52 H52A 0.9500 . ?
C53 C54 1.391(8) . ?
C53 H53A 0.9500 . ?
C54 C55 1.375(7) . ?
C54 H54A 0.9500 . ?
C55 C61 1.481(7) . ?
C61 C62 1.374(7) . ?
C62 C63 1.405(7) . ?
C62 H62A 0.9500 . ?
C63 C64 1.400(7) . ?
C63 C83 1.477(7) . ?
C64 C65 1.375(7) . ?
C64 H64A 0.9500 . ?
C65 C75 1.467(7) . ?
C71 C72 1.378(8) . ?
C71 H71A 0.9500 . ?
C72 C73 1.372(8) . ?
C72 H72A 0.9500 . ?
C73 C74 1.393(7) . ?
C73 H73A 0.9500 . ?
C74 C75 1.393(7) . ?
C74 H74A 0.9500 . ?
C81 C82 1.384(8) . ?
C81 H81A 0.9500 . ?
C82 C83 1.392(8) . ?
C82 H82A 0.9500 . ?
C83 C84 1.389(8) . ?
C84 C85 1.386(8) . ?
C84 H84A 0.9500 . ?
C85 H85A 0.9500 . ?
N9 C91 1.157(10) . ?
C91 C92 1.437(10) . ?
C92 H92A 0.9800 . ?
C92 H92B 0.9800 . ?
C92 H92C 0.9800 . ?
B1 F12 1.359(9) . ?
B1 F13 1.375(10) . ?
B1 F11 1.377(10) . ?
B1 F14 1.382(10) . ?
B2 F21 1.356(14) . ?
B2 F22 1.367(14) . ?
B2 F23 1.375(14) . ?
B2 F24 1.377(13) . ?
B2A F21A 1.35(2) . ?
B2A F22A 1.36(2) . ?
B2A F23A 1.37(2) . ?
B2A F24A 1.37(2) . ?

loop_
_geom_torsion_atom_site_label_1
_geom_torsion_atom_site_label_2
_geom_torsion_atom_site_label_3
_geom_torsion_atom_site_label_4
_geom_torsion
_geom_torsion_site_symmetry_1
_geom_torsion_site_symmetry_2
_geom_torsion_site_symmetry_3
_geom_torsion_site_symmetry_4
_geom_torsion_publ_flag
N7 Co1 N6 C61 177.5(4) . . . . ?
N5 Co1 N6 C61 -2.9(4) . . . . ?
N1 Co1 N6 C61 -90.2(4) . . . . ?
N3 Co1 N6 C61 87.2(4) . . . . ?
N7 Co1 N6 C65 -2.1(4) . . . . ?
N5 Co1 N6 C65 177.6(4) . . . . ?
N1 Co1 N6 C65 90.3(4) . . . . ?
N3 Co1 N6 C65 -92.4(4) . . . . ?
C15 N1 C11 C12 -0.5(7) . . . . ?
Co1 N1 C11 C12 173.2(4) . . . . ?
N1 C11 C12 C13 -0.4(8) . . . . ?
C11 C12 C13 C14 1.2(8) . . . . ?
C12 C13 C14 C15 -1.0(8) . . . . ?
C11 N1 C15 C14 0.7(7) . . . . ?
Co1 N1 C15 C14 -174.0(4) . . . . ?
C11 N1 C15 C21 179.1(4) . . . . ?
Co1 N1 C15 C21 4.4(5) . . . . ?
C13 C14 C15 N1 0.1(8) . . . . ?
C13 C14 C15 C21 -178.2(5) . . . . ?
C25 N2 C21 C22 -0.5(7) . . . . ?
Co1 N2 C21 C22 178.8(3) . . . . ?
C25 N2 C21 C15 -178.3(4) . . . . ?
Co1 N2 C21 C15 1.0(5) . . . . ?
N1 C15 C21 N2 -3.7(6) . . . . ?
C14 C15 C21 N2 174.6(5) . . . . ?
N1 C15 C21 C22 178.6(4) . . . . ?
C14 C15 C21 C22 -3.1(8) . . . . ?
N2 C21 C22 C23 0.9(7) . . . . ?
C15 C21 C22 C23 178.5(4) . . . . ?
C21 C22 C23 C24 0.4(7) . . . . ?
C21 C22 C23 C43 -177.6(4) . . . . ?
C22 C23 C24 C25 -2.0(7) . . . . ?
C43 C23 C24 C25 176.0(4) . . . . ?
C21 N2 C25 C24 -1.1(7) . . . . ?
Co1 N2 C25 C24 179.5(3) . . . . ?
C21 N2 C25 C35 176.4(4) . . . . ?
Co1 N2 C25 C35 -3.0(5) . . . . ?
C23 C24 C25 N2 2.4(7) . . . . ?
C23 C24 C25 C35 -174.9(4) . . . . ?
C35 N3 C31 C32 -0.1(7) . . . . ?
Co1 N3 C31 C32 179.1(4) . . . . ?
N3 C31 C32 C33 0.9(7) . . . . ?
C31 C32 C33 C34 -0.8(8) . . . . ?
C32 C33 C34 C35 -0.1(8) . . . . ?
C31 N3 C35 C34 -0.8(7) . . . . ?
Co1 N3 C35 C34 179.9(4) . . . . ?
C31 N3 C35 C25 -179.7(4) . . . . ?
Co1 N3 C35 C25 1.0(5) . . . . ?
C33 C34 C35 N3 0.9(7) . . . . ?
C33 C34 C35 C25 179.7(5) . . . . ?
N2 C25 C35 N3 1.1(6) . . . . ?
C24 C25 C35 N3 178.5(4) . . . . ?
N2 C25 C35 C34 -177.8(4) . . . . ?
C24 C25 C35 C34 -0.4(7) . . . . ?
C45 N4 C41 C42 -0.1(10) . . . . ?
N4 C41 C42 C43 1.7(10) . . . . ?
C41 C42 C43 C44 -1.1(8) . . . . ?
C41 C42 C43 C23 177.8(5) . . . . ?
C22 C23 C43 C44 37.9(7) . . . . ?
C24 C23 C43 C44 -140.0(5) . . . . ?
C22 C23 C43 C42 -141.0(5) . . . . ?
C24 C23 C43 C42 41.1(7) . . . . ?
C42 C43 C44 C45 -0.9(8) . . . . ?
C23 C43 C44 C45 -179.8(5) . . . . ?
C41 N4 C45 C44 -2.1(9) . . . . ?
C43 C44 C45 N4 2.6(9) . . . . ?
C55 N5 C51 C52 1.3(7) . . . . ?
Co1 N5 C51 C52 -177.8(4) . . . . ?
N5 C51 C52 C53 0.9(8) . . . . ?
C51 C52 C53 C54 -2.2(8) . . . . ?
C52 C53 C54 C55 1.2(8) . . . . ?
C51 N5 C55 C54 -2.3(7) . . . . ?
Co1 N5 C55 C54 176.9(4) . . . . ?
C51 N5 C55 C61 176.3(4) . . . . ?
Co1 N5 C55 C61 -4.4(5) . . . . ?
C53 C54 C55 N5 1.1(7) . . . . ?
C53 C54 C55 C61 -177.4(5) . . . . ?
C65 N6 C61 C62 -0.7(7) . . . . ?
Co1 N6 C61 C62 179.8(4) . . . . ?
C65 N6 C61 C55 -179.2(4) . . . . ?
Co1 N6 C61 C55 1.2(5) . . . . ?
N5 C55 C61 N6 2.2(6) . . . . ?
C54 C55 C61 N6 -179.1(4) . . . . ?
N5 C55 C61 C62 -176.2(5) . . . . ?
C54 C55 C61 C62 2.4(8) . . . . ?
N6 C61 C62 C63 0.2(7) . . . . ?
C55 C61 C62 C63 178.5(5) . . . . ?
C61 C62 C63 C64 -0.5(7) . . . . ?
C61 C62 C63 C83 178.1(5) . . . . ?
C62 C63 C64 C65 1.2(8) . . . . ?
C83 C63 C64 C65 -177.4(5) . . . . ?
C61 N6 C65 C64 1.4(7) . . . . ?
Co1 N6 C65 C64 -179.0(4) . . . . ?
C61 N6 C65 C75 -177.8(4) . . . . ?
Co1 N6 C65 C75 1.8(5) . . . . ?
C63 C64 C65 N6 -1.7(7) . . . . ?
C63 C64 C65 C75 177.3(5) . . . . ?
C75 N7 C71 C72 2.5(7) . . . . ?
Co1 N7 C71 C72 -177.6(4) . . . . ?
N7 C71 C72 C73 -1.0(8) . . . . ?
C71 C72 C73 C74 -1.1(8) . . . . ?
C72 C73 C74 C75 1.5(8) . . . . ?
C71 N7 C75 C74 -2.1(7) . . . . ?
Co1 N7 C75 C74 178.1(4) . . . . ?
C71 N7 C75 C65 178.4(4) . . . . ?
Co1 N7 C75 C65 -1.4(5) . . . . ?
C73 C74 C75 N7 0.1(8) . . . . ?
C73 C74 C75 C65 179.5(5) . . . . ?
N6 C65 C75 N7 -0.1(6) . . . . ?
C64 C65 C75 N7 -179.2(5) . . . . ?
N6 C65 C75 C74 -179.6(5) . . . . ?
C64 C65 C75 C74 1.3(8) . . . . ?
C85 N8 C81 C82 -0.5(11) . . . . ?
N8 C81 C82 C83 0.7(11) . . . . ?
C81 C82 C83 C84 -0.1(9) . . . . ?
C81 C82 C83 C63 -179.8(6) . . . . ?
C64 C63 C83 C84 34.1(8) . . . . ?
C62 C63 C83 C84 -144.4(5) . . . . ?
C64 C63 C83 C82 -146.2(6) . . . . ?
C62 C63 C83 C82 35.2(8) . . . . ?
C82 C83 C84 C85 -0.4(8) . . . . ?
C63 C83 C84 C85 179.2(5) . . . . ?
C81 N8 C85 C84 -0.1(10) . . . . ?
C83 C84 C85 N8 0.6(9) . . . . ?
